data_4333173
loop_
_publ_author_name
'Willems, Johannes B.'
'Rohm, Henning W.'
'Geers, Christine'
'K\"ockerling, Martin'

_publ_section_title
;
 Reversible bromide-chloride exchange in zirconium cluster compounds:
 synthesis by means of ionic liquids, structures, and some spectral data
 of (EMIm)(4)[(Zr(6)Z)Br(18)] cluster phases (Z = Be, Fe).
;
_journal_issue 15
_journal_name_full 'Inorganic chemistry'
_journal_page_first 6197
_journal_page_last 6203
_journal_paper_doi 10.1021/ic061624u
_journal_volume 46
_journal_year 2007
_chemical_formula_moiety '(C2H5-C3N2-CH3)4 (Zr6 Be Br18)'
_chemical_formula_sum 'C24 H44 Be Br18 N8 Zr6'
_chemical_formula_weight 2439.38
_chemical_name_systematic
;
Tetrakis-1-ethyl-3-methyl-imidazolium dodecakis-\m-bromo-
hexa bromo-beryillido-hexa-zirconium
;
_space_group_IT_number 14
_symmetry_cell_setting monoclinic
_symmetry_space_group_name_Hall '-P 2ybc'
_symmetry_space_group_name_H-M 'P 1 21/c 1'
_atom_sites_solution_hydrogens geom
_atom_sites_solution_primary direct
_atom_sites_solution_secondary difmap
_audit_creation_method 'ct.exe (M. K\"ockerling, 1996)'
_cell_angle_alpha 90.00
_cell_angle_beta 111.31(2)
_cell_angle_gamma 90.00
_cell_formula_units_Z 2
_cell_length_a 10.574(2)
_cell_length_b 22.681(4)
_cell_length_c 13.041(2)
_cell_measurement_reflns_used 32
_cell_measurement_temperature 293(2)
_cell_measurement_theta_max 34.97
_cell_measurement_theta_min 3.81
_cell_volume 2913.8(10)
_computing_cell_refinement 'Siemens XSCANS'
_computing_data_collection 'Siemens XSCANS'
_computing_data_reduction 'Siemens XSCANS'
_computing_publication_material 'ct.exe (M. K\"ockerling, 1996)'
_computing_structure_refinement 'SHELXL-97 (Sheldrick, 1997)'
_computing_structure_solution 'SHELXS-97 (Sheldrick, 1997)'
_diffrn_ambient_temperature 293(2)
_diffrn_measured_fraction_theta_full 0.987
_diffrn_measured_fraction_theta_max 0.987
_diffrn_measurement_device 'Siemens P4'
_diffrn_measurement_method '\w scans'
_diffrn_radiation_monochromator graphite
_diffrn_radiation_source 'fine-focus sealed tube'
_diffrn_radiation_type MoK\a
_diffrn_radiation_wavelength 0.71073
_diffrn_reflns_av_R_equivalents 0.0345
_diffrn_reflns_av_sigmaI/netI 0.1417
_diffrn_reflns_limit_h_max 1
_diffrn_reflns_limit_h_min -13
_diffrn_reflns_limit_k_max 28
_diffrn_reflns_limit_k_min 0
_diffrn_reflns_limit_l_max 16
_diffrn_reflns_limit_l_min -15
_diffrn_reflns_number 6904
_diffrn_reflns_theta_full 26.98
_diffrn_reflns_theta_max 26.98
_diffrn_reflns_theta_min 2.07
_diffrn_standards_decay_% 0.00
_diffrn_standards_interval_count 98
_diffrn_standards_number 2
_exptl_absorpt_coefficient_mu 13.404
_exptl_absorpt_correction_T_max 0.982
_exptl_absorpt_correction_T_min 0.483
_exptl_absorpt_correction_type psi-scan
_exptl_absorpt_process_details 'Platon, A.L. Spec, 2001'
_exptl_crystal_colour 'dark brown'
_exptl_crystal_density_diffrn 2.780
_exptl_crystal_density_method 'not measured'
_exptl_crystal_description 'irregular block'
_exptl_crystal_F_000 2236
_exptl_crystal_size_max 0.39
_exptl_crystal_size_mid 0.37
_exptl_crystal_size_min 0.30
_refine_diff_density_max 1.156
_refine_diff_density_min -0.932
_refine_diff_density_rms 0.181
_refine_ls_extinction_coef 0.00021(3)
_refine_ls_extinction_expression Fc^*^=kFc[1+0.001xFc^2^\l^3^/sin(2\q)]^-1/4^
_refine_ls_extinction_method SHELXL
_refine_ls_goodness_of_fit_ref 0.721
_refine_ls_hydrogen_treatment mixed
_refine_ls_matrix_type full
_refine_ls_number_parameters 260
_refine_ls_number_reflns 6273
_refine_ls_number_restraints 0
_refine_ls_restrained_S_all 0.721
_refine_ls_R_factor_all 0.1005
_refine_ls_R_factor_gt 0.0411
_refine_ls_shift/su_max 0.000
_refine_ls_shift/su_mean 0.000
_refine_ls_structure_factor_coef Fsqd
_refine_ls_weighting_details 'calc w=1/[\s^2^(Fo^2^)+(0.0288P)^2^+0.0000P] where P=(Fo^2^+2Fc^2^)/3'
_refine_ls_weighting_scheme calc
_refine_ls_wR_factor_gt 0.0768
_refine_ls_wR_factor_ref 0.0855
_reflns_number_gt 3059
_reflns_number_total 6273
_reflns_threshold_expression >2sigma(I)
_cod_data_source_file ic061624usup1.cif
_cod_data_source_block Zr6Br18Be
_cod_depositor_comments 'Adding full bibliography for 4333173--4333174.cif.'
_cod_original_cell_volume 2913.8(9)
_cod_database_code 4333173

loop_
_symmetry_equiv_pos_as_xyz
'x, y, z'
'-x, y+1/2, -z+1/2'
'-x, -y, -z'
'x, -y-1/2, z-1/2'

loop_
_atom_site_label
_atom_site_type_symbol
_atom_site_fract_x
_atom_site_fract_y
_atom_site_fract_z
_atom_site_U_iso_or_equiv
_atom_site_adp_type
_atom_site_occupancy
_atom_site_symmetry_multiplicity
_atom_site_calc_flag
_atom_site_refinement_flags
Zr1 Zr -0.15503(9) 0.04975(3) 0.57500(7) 0.0256(2) Uani 1 1 d .
Zr2 Zr -0.14666(9) 0.02827(3) 0.31355(7) 0.0245(2) Uani 1 1 d .
Zr3 Zr 0.12947(9) 0.09171(3) 0.51684(7) 0.0244(2) Uani 1 1 d .
Be1 Be 0.0000 0.0000 0.5000 0.022(4) Uani 1 2 d S
Br1 Br -0.32448(11) 0.10444(4) 0.65935(8) 0.0401(3) Uani 1 1 d .
Br2 Br -0.30891(12) 0.05877(4) 0.10301(8) 0.0435(3) Uani 1 1 d .
Br3 Br 0.26576(11) 0.19669(4) 0.53420(8) 0.0376(3) Uani 1 1 d .
Br4 Br -0.32910(10) 0.08588(4) 0.37681(8) 0.0349(3) Uani 1 1 d .
Br5 Br -0.02597(11) 0.15508(4) 0.60166(9) 0.0369(3) Uani 1 1 d .
Br6 Br -0.01845(11) 0.13146(4) 0.31217(8) 0.0341(3) Uani 1 1 d .
Br7 Br -0.00465(10) 0.02498(4) 0.78766(7) 0.0333(3) Uani 1 1 d .
Br8 Br -0.31023(10) -0.04598(4) 0.56210(8) 0.0343(3) Uani 1 1 d .
Br9 Br -0.30447(10) -0.06852(4) 0.27802(7) 0.0342(3) Uani 1 1 d .
N1 N 0.4430(9) 0.2309(3) 0.3535(6) 0.042(2) Uani 1 1 d .
N2 N 0.5995(9) 0.2667(3) 0.4961(7) 0.041(2) Uani 1 1 d .
C1 C 0.5326(10) 0.2188(4) 0.4528(8) 0.038(3) Uani 1 1 d .
H1A H 0.5459 0.1819 0.4863 0.046 Uiso 1 1 calc R
C2 C 0.5506(11) 0.3114(4) 0.4226(9) 0.051(3) Uani 1 1 d .
H2A H 0.5811 0.3502 0.4326 0.061 Uiso 1 1 calc R
C3 C 0.4513(12) 0.2903(4) 0.3337(8) 0.053(3) Uani 1 1 d .
H3A H 0.3988 0.3112 0.2714 0.063 Uiso 1 1 calc R
C4 C 0.3457(11) 0.1888(4) 0.2825(8) 0.055(3) Uani 1 1 d .
H4A H 0.3625 0.1504 0.3159 0.083 Uiso 1 1 calc R
H4B H 0.3556 0.1872 0.2122 0.083 Uiso 1 1 calc R
H4C H 0.2551 0.2010 0.2727 0.083 Uiso 1 1 calc R
C5 C 0.7013(11) 0.2714(4) 0.6056(8) 0.045(3) Uani 1 1 d .
H5A H 0.7592 0.3050 0.6087 0.054 Uiso 1 1 calc R
H5B H 0.7574 0.2362 0.6217 0.054 Uiso 1 1 calc R
C6 C 0.6380(13) 0.2784(5) 0.6905(9) 0.066(4) Uani 1 1 d .
H6A H 0.7080 0.2815 0.7621 0.098 Uiso 1 1 calc R
H6B H 0.5819 0.2448 0.6885 0.098 Uiso 1 1 calc R
H6C H 0.5835 0.3135 0.6754 0.098 Uiso 1 1 calc R
N3 N -0.2752(10) -0.0650(4) -0.0892(7) 0.044(2) Uani 1 1 d .
N4 N -0.1282(11) -0.1336(4) -0.0237(10) 0.067(3) Uani 1 1 d .
C7 C -0.1577(13) -0.0865(5) -0.0893(10) 0.061(4) Uani 1 1 d .
H7A H -0.1062 -0.0715 -0.1279 0.073 Uiso 1 1 calc R
C8 C -0.2200(14) -0.1389(5) 0.0239(10) 0.062(4) Uani 1 1 d .
H8A H -0.2207 -0.1671 0.0755 0.075 Uiso 1 1 calc R
C9 C -0.3109(11) -0.0959(5) -0.0173(9) 0.049(3) Uani 1 1 d .
H9A H -0.3865 -0.0887 0.0013 0.059 Uiso 1 1 calc R
C10 C -0.3429(12) -0.0152(5) -0.1567(9) 0.069(4) Uani 1 1 d .
H10A H -0.4255 -0.0068 -0.1449 0.103 Uiso 1 1 calc R
H10B H -0.3633 -0.0245 -0.2329 0.103 Uiso 1 1 calc R
H10C H -0.2845 0.0187 -0.1370 0.103 Uiso 1 1 calc R
C11 C -0.0069(19) -0.1762(7) -0.0105(16) 0.128(7) Uani 1 1 d .
H11A H -0.0423 -0.2153 -0.0348 0.153 Uiso 1 1 calc R
H11B H 0.0400 -0.1628 -0.0578 0.153 Uiso 1 1 calc R
C12 C 0.0749(18) -0.1792(11) 0.0846(15) 0.256(18) Uani 1 1 d .
H12A H 0.1465 -0.2060 0.0877 0.384 Uiso 1 1 calc R
H12B H 0.0297 -0.1931 0.1318 0.384 Uiso 1 1 calc R
H12C H 0.1124 -0.1408 0.1085 0.384 Uiso 1 1 calc R

loop_
_atom_site_aniso_label
_atom_site_aniso_U_11
_atom_site_aniso_U_22
_atom_site_aniso_U_33
_atom_site_aniso_U_23
_atom_site_aniso_U_13
_atom_site_aniso_U_12
Zr1 0.0317(6) 0.0234(5) 0.0195(5) -0.0001(4) 0.0068(5) 0.0012(4)
Zr2 0.0304(6) 0.0240(4) 0.0140(4) 0.0009(4) 0.0020(4) 0.0010(4)
Zr3 0.0302(6) 0.0210(4) 0.0181(5) 0.0000(4) 0.0040(4) -0.0016(4)
Be1 0.011(9) 0.020(8) 0.036(10) -0.003(8) 0.009(8) -0.002(7)
Br1 0.0479(7) 0.0408(6) 0.0349(6) 0.0022(5) 0.0190(6) 0.0107(5)
Br2 0.0544(8) 0.0425(6) 0.0186(5) 0.0054(4) -0.0047(5) 0.0062(5)
Br3 0.0470(7) 0.0299(5) 0.0318(6) -0.0026(4) 0.0093(5) -0.0115(5)
Br4 0.0358(7) 0.0395(6) 0.0245(5) 0.0027(4) 0.0051(5) 0.0112(5)
Br5 0.0488(7) 0.0239(5) 0.0426(6) -0.0055(4) 0.0221(6) -0.0012(5)
Br6 0.0413(7) 0.0296(5) 0.0234(5) 0.0051(4) 0.0024(5) -0.0042(4)
Br7 0.0379(6) 0.0401(5) 0.0179(5) -0.0013(4) 0.0055(5) 0.0039(5)
Br8 0.0377(7) 0.0312(5) 0.0355(6) -0.0031(4) 0.0151(5) -0.0040(5)
Br9 0.0385(7) 0.0318(5) 0.0227(5) 0.0000(4) -0.0006(5) -0.0067(5)
N1 0.063(7) 0.028(4) 0.021(5) -0.002(4) -0.002(5) 0.003(4)
N2 0.046(6) 0.032(5) 0.044(6) 0.000(4) 0.013(5) 0.000(4)
C1 0.042(7) 0.034(6) 0.043(6) -0.001(5) 0.020(6) 0.003(5)
C2 0.060(9) 0.033(6) 0.054(8) 0.001(6) 0.015(7) 0.000(6)
C3 0.079(10) 0.033(6) 0.036(6) 0.005(5) 0.009(7) 0.004(6)
C4 0.070(9) 0.067(8) 0.036(6) -0.007(6) 0.027(7) 0.002(7)
C5 0.052(8) 0.039(6) 0.038(7) -0.005(5) 0.008(6) 0.000(5)
C6 0.087(11) 0.073(8) 0.038(7) -0.009(6) 0.024(8) -0.006(8)
N3 0.057(7) 0.047(5) 0.032(5) -0.009(4) 0.023(5) -0.003(5)
N4 0.055(8) 0.051(6) 0.093(9) -0.005(6) 0.027(7) 0.009(6)
C7 0.068(10) 0.054(8) 0.066(9) 0.018(7) 0.032(8) -0.009(7)
C8 0.088(11) 0.051(7) 0.050(8) 0.013(6) 0.026(8) -0.006(7)
C9 0.041(8) 0.060(7) 0.056(8) 0.004(6) 0.030(7) -0.003(6)
C10 0.060(9) 0.074(9) 0.074(9) 0.015(7) 0.028(8) 0.027(7)
C11 0.102(16) 0.118(14) 0.162(19) -0.034(14) 0.048(15) -0.031(13)
C12 0.087(17) 0.37(4) 0.19(2) -0.18(2) -0.095(16) 0.08(2)

loop_
_atom_type_symbol
_atom_type_description
_atom_type_scat_dispersion_real
_atom_type_scat_dispersion_imag
_atom_type_scat_source
C C 0.0033 0.0016 'International Tables Vol C Tables 4.2.6.8 and 6.1.1.4'
H H 0.0000 0.0000 'International Tables Vol C Tables 4.2.6.8 and 6.1.1.4'
Be Be 0.0005 0.0002 'International Tables Vol C Tables 4.2.6.8 and 6.1.1.4'
N N 0.0061 0.0033 'International Tables Vol C Tables 4.2.6.8 and 6.1.1.4'
Br Br -0.2901 2.4595 'International Tables Vol C Tables 4.2.6.8 and 6.1.1.4'
Zr Zr -2.9673 0.5597 'International Tables Vol C Tables 4.2.6.8 and 6.1.1.4'

loop_
_geom_angle_atom_site_label_1
_geom_angle_atom_site_label_2
_geom_angle_atom_site_label_3
_geom_angle
_geom_angle_site_symmetry_1
_geom_angle_site_symmetry_3
Be1 Zr1 Br8 94.83(4) . .
Be1 Zr1 Br4 94.56(4) . .
Br8 Zr1 Br4 89.82(4) . .
Be1 Zr1 Br7 94.80(4) . .
Br8 Zr1 Br7 90.83(4) . .
Br4 Zr1 Br7 170.53(5) . .
Be1 Zr1 Br5 94.47(4) . .
Br8 Zr1 Br5 170.70(5) . .
Br4 Zr1 Br5 89.52(4) . .
Br7 Zr1 Br5 88.31(4) . .
Be1 Zr1 Br1 179.54(5) . .
Br8 Zr1 Br1 85.22(4) . .
Br4 Zr1 Br1 85.90(4) . .
Br7 Zr1 Br1 84.74(4) . .
Br5 Zr1 Br1 85.48(4) . .
Be1 Zr1 Zr3 45.06(2) . 3_556
Br8 Zr1 Zr3 49.78(3) . 3_556
Br4 Zr1 Zr3 93.54(3) . 3_556
Br7 Zr1 Zr3 94.09(3) . 3_556
Br5 Zr1 Zr3 139.52(4) . 3_556
Br1 Zr1 Zr3 134.99(4) . 3_556
Be1 Zr1 Zr2 44.82(2) . 3_556
Br8 Zr1 Zr2 93.54(4) . 3_556
Br4 Zr1 Zr2 139.38(4) . 3_556
Br7 Zr1 Zr2 49.99(3) . 3_556
Br5 Zr1 Zr2 93.00(4) . 3_556
Br1 Zr1 Zr2 134.72(4) . 3_556
Zr3 Zr1 Zr2 59.88(3) 3_556 3_556
Be1 Zr1 Zr2 44.73(2) . .
Br8 Zr1 Zr2 93.32(4) . .
Br4 Zr1 Zr2 49.83(3) . .
Br7 Zr1 Zr2 139.52(4) . .
Br5 Zr1 Zr2 93.34(4) . .
Br1 Zr1 Zr2 135.73(4) . .
Zr3 Zr1 Zr2 59.93(2) 3_556 .
Zr2 Zr1 Zr2 89.55(3) 3_556 .
Be1 Zr1 Zr3 44.70(2) . .
Br8 Zr1 Zr3 139.53(4) . .
Br4 Zr1 Zr3 92.91(4) . .
Br7 Zr1 Zr3 92.72(4) . .
Br5 Zr1 Zr3 49.77(3) . .
Br1 Zr1 Zr3 135.24(4) . .
Zr3 Zr1 Zr3 89.76(3) 3_556 .
Zr2 Zr1 Zr3 59.78(3) 3_556 .
Zr2 Zr1 Zr3 59.61(3) . .
Be1 Zr2 Br9 94.97(4) . .
Be1 Zr2 Br4 95.08(4) . .
Br9 Zr2 Br4 88.86(4) . .
Be1 Zr2 Br7 95.42(4) . 3_556
Br9 Zr2 Br7 89.51(4) . 3_556
Br4 Zr2 Br7 169.48(4) . 3_556
Be1 Zr2 Br6 95.45(4) . .
Br9 Zr2 Br6 169.57(4) . .
Br4 Zr2 Br6 89.93(4) . .
Br7 Zr2 Br6 89.79(4) 3_556 .
Be1 Zr2 Br2 179.08(5) . .
Br9 Zr2 Br2 84.86(4) . .
Br4 Zr2 Br2 85.83(4) . .
Br7 Zr2 Br2 83.68(4) 3_556 .
Br6 Zr2 Br2 84.72(4) . .
Be1 Zr2 Zr3 45.15(2) . .
Br9 Zr2 Zr3 140.12(4) . .
Br4 Zr2 Zr3 93.57(4) . .
Br7 Zr2 Zr3 94.33(4) 3_556 .
Br6 Zr2 Zr3 50.30(3) . .
Br2 Zr2 Zr3 135.02(4) . .
Be1 Zr2 Zr3 45.06(2) . 3_556
Br9 Zr2 Zr3 49.92(3) . 3_556
Br4 Zr2 Zr3 93.59(4) . 3_556
Br7 Zr2 Zr3 93.31(4) 3_556 3_556
Br6 Zr2 Zr3 140.51(4) . 3_556
Br2 Zr2 Zr3 134.76(4) . 3_556
Zr3 Zr2 Zr3 90.21(3) . 3_556
Be1 Zr2 Zr1 45.27(2) . 3_556
Br9 Zr2 Zr1 94.25(4) . 3_556
Br4 Zr2 Zr1 140.35(4) . 3_556
Br7 Zr2 Zr1 50.15(3) 3_556 3_556
Br6 Zr2 Zr1 93.28(4) . 3_556
Br2 Zr2 Zr1 133.82(4) . 3_556
Zr3 Zr2 Zr1 60.04(3) . 3_556
Zr3 Zr2 Zr1 60.40(3) 3_556 3_556
Be1 Zr2 Zr1 45.18(2) . .
Br9 Zr2 Zr1 92.75(4) . .
Br4 Zr2 Zr1 49.90(3) . .
Br7 Zr2 Zr1 140.58(4) 3_556 .
Br6 Zr2 Zr1 94.39(3) . .
Br2 Zr2 Zr1 135.73(4) . .
Zr3 Zr2 Zr1 60.40(3) . .
Zr3 Zr2 Zr1 59.93(2) 3_556 .
Zr1 Zr2 Zr1 90.45(3) 3_556 .
Be1 Zr3 Br8 95.15(3) . 3_556
Be1 Zr3 Br9 94.75(4) . 3_556
Br8 Zr3 Br9 88.71(4) 3_556 3_556
Be1 Zr3 Br5 94.87(4) . .
Br8 Zr3 Br5 169.97(4) 3_556 .
Br9 Zr3 Br5 89.88(4) 3_556 .
Be1 Zr3 Br6 95.17(4) . .
Br8 Zr3 Br6 89.28(4) 3_556 .
Br9 Zr3 Br6 170.01(5) 3_556 .
Br5 Zr3 Br6 90.40(4) . .
Be1 Zr3 Br3 177.90(5) . .
Br8 Zr3 Br3 86.64(4) 3_556 .
Br9 Zr3 Br3 86.39(4) 3_556 .
Br5 Zr3 Br3 83.36(4) . .
Br6 Zr3 Br3 83.73(4) . .
Be1 Zr3 Zr2 44.94(2) . .
Br8 Zr3 Zr2 93.75(4) 3_556 .
Br9 Zr3 Zr2 139.69(4) 3_556 .
Br5 Zr3 Zr2 93.74(4) . .
Br6 Zr3 Zr2 50.23(3) . .
Br3 Zr3 Zr2 133.91(4) . .
Be1 Zr3 Zr1 45.30(2) . 3_556
Br8 Zr3 Zr1 49.85(3) 3_556 3_556
Br9 Zr3 Zr1 92.90(3) 3_556 3_556
Br5 Zr3 Zr1 140.17(4) . 3_556
Br6 Zr3 Zr1 93.27(3) . 3_556
Br3 Zr3 Zr1 136.47(4) . 3_556
Zr2 Zr3 Zr1 60.09(3) . 3_556
Be1 Zr3 Zr2 44.85(2) . 3_556
Br8 Zr3 Zr2 93.54(4) 3_556 3_556
Br9 Zr3 Zr2 49.90(3) 3_556 3_556
Br5 Zr3 Zr2 93.15(4) . 3_556
Br6 Zr3 Zr2 140.02(4) . 3_556
Br3 Zr3 Zr2 136.24(4) . 3_556
Zr2 Zr3 Zr2 89.79(3) . 3_556
Zr1 Zr3 Zr2 60.14(3) 3_556 3_556
Be1 Zr3 Zr1 44.94(2) . .
Br8 Zr3 Zr1 140.09(4) 3_556 .
Br9 Zr3 Zr1 93.79(4) 3_556 .
Br5 Zr3 Zr1 49.93(3) . .
Br6 Zr3 Zr1 94.02(4) . .
Br3 Zr3 Zr1 133.27(4) . .
Zr2 Zr3 Zr1 59.99(3) . .
Zr1 Zr3 Zr1 90.24(3) 3_556 .
Zr2 Zr3 Zr1 59.82(3) 3_556 .
Zr2 Be1 Zr2 180.0 . 3_556
Zr2 Be1 Zr3 90.10(3) . 3_556
Zr2 Be1 Zr3 89.90(3) 3_556 3_556
Zr2 Be1 Zr3 89.90(3) . .
Zr2 Be1 Zr3 90.10(3) 3_556 .
Zr3 Be1 Zr3 180.000(19) 3_556 .
Zr2 Be1 Zr1 89.90(3) . 3_556
Zr2 Be1 Zr1 90.10(3) 3_556 3_556
Zr3 Be1 Zr1 90.36(3) 3_556 3_556
Zr3 Be1 Zr1 89.64(3) . 3_556
Zr2 Be1 Zr1 90.10(3) . .
Zr2 Be1 Zr1 89.90(3) 3_556 .
Zr3 Be1 Zr1 89.64(3) 3_556 .
Zr3 Be1 Zr1 90.36(3) . .
Zr1 Be1 Zr1 180.0 3_556 .
Zr2 Br4 Zr1 80.27(4) . .
Zr3 Br5 Zr1 80.31(4) . .
Zr2 Br6 Zr3 79.46(4) . .
Zr2 Br7 Zr1 79.86(4) 3_556 .
Zr3 Br8 Zr1 80.37(4) 3_556 .
Zr2 Br9 Zr3 80.18(4) . 3_556
C1 N1 C3 108.3(8) . .
C1 N1 C4 124.8(8) . .
C3 N1 C4 126.7(9) . .
C1 N2 C2 107.9(9) . .
C1 N2 C5 125.4(9) . .
C2 N2 C5 126.6(9) . .
N2 C1 N1 109.3(9) . .
C3 C2 N2 108.7(9) . .
C2 C3 N1 105.7(9) . .
N2 C5 C6 111.5(9) . .
C9 N3 C7 108.1(10) . .
C9 N3 C10 129.3(10) . .
C7 N3 C10 122.5(10) . .
C7 N4 C8 109.4(11) . .
C7 N4 C11 123.8(13) . .
C8 N4 C11 126.8(12) . .
N4 C7 N3 107.0(10) . .
N4 C8 C9 106.6(10) . .
N3 C9 C8 108.7(10) . .
C12 C11 N4 113.2(18) . .

loop_
_geom_bond_atom_site_label_1
_geom_bond_atom_site_label_2
_geom_bond_distance
_geom_bond_site_symmetry_2
Zr1 Be1 2.4662(10) .
Zr1 Br8 2.6898(13) .
Zr1 Br4 2.6985(14) .
Zr1 Br7 2.7074(14) .
Zr1 Br5 2.7103(13) .
Zr1 Br1 2.7188(14) .
Zr1 Zr3 3.4695(12) 3_556
Zr1 Zr2 3.4713(14) 3_556
Zr1 Zr2 3.4771(13) .
Zr1 Zr3 3.4913(14) .
Zr2 Be1 2.4470(10) .
Zr2 Br9 2.6937(13) .
Zr2 Br4 2.6956(14) .
Zr2 Br7 2.7010(14) 3_556
Zr2 Br6 2.7081(13) .
Zr2 Br2 2.7453(14) .
Zr2 Zr3 3.4639(14) .
Zr2 Zr3 3.4697(12) 3_556
Zr2 Zr1 3.4713(14) 3_556
Zr3 Be1 2.4558(9) .
Zr3 Br8 2.6869(14) 3_556
Zr3 Br9 2.6944(14) 3_556
Zr3 Br5 2.7040(14) .
Zr3 Br6 2.7109(14) .
Zr3 Br3 2.7495(13) .
Zr3 Zr1 3.4695(12) 3_556
Zr3 Zr2 3.4697(12) 3_556
Be1 Zr2 2.4470(10) 3_556
Be1 Zr3 2.4558(9) 3_556
Be1 Zr1 2.4662(10) 3_556
Br7 Zr2 2.7010(14) 3_556
Br8 Zr3 2.6869(14) 3_556
Br9 Zr3 2.6944(14) 3_556
N1 C1 1.326(11) .
N1 C3 1.380(11) .
N1 C4 1.463(12) .
N2 C1 1.308(11) .
N2 C2 1.362(11) .
N2 C5 1.446(12) .
C2 C3 1.339(13) .
C5 C6 1.496(13) .
N3 C9 1.330(12) .
N3 C7 1.335(13) .
N3 C10 1.451(12) .
N4 C7 1.332(13) .
N4 C8 1.334(14) .
N4 C11 1.564(18) .
C8 C9 1.338(14) .
C11 C12 1.23(2) .
